data_7706554
loop_
_publ_author_name
'Zhang, Lei'
'Zhou, Hongfei'
'Bai, Shaokun'
'Li, Shaodan'

_publ_section_title
;
 A benzene-bridged divanadium complex-early transition metal catalyst for
 alkene alkylarylation with PhI(O<sub>2</sub>CR)<sub>2</sub><i>via</i>
 decarboxylation.
;
_journal_issue 9
_journal_name_full 'Dalton transactions (Cambridge, England : 2003)'
_journal_page_first 3201
_journal_page_last 3206
_journal_paper_doi 10.1039/d0dt04295a
_journal_volume 50
_journal_year 2021
_chemical_formula_moiety 'C64 H88 N4 V2'
_chemical_formula_sum 'C64 H88 N4 V2'
_chemical_formula_weight 1015.26
_space_group_crystal_system monoclinic
_space_group_IT_number 14
_space_group_name_Hall '-P 2yn'
_space_group_name_H-M_alt 'P 1 21/n 1'
_atom_sites_solution_hydrogens mixed
_audit_creation_date 2019-04-10
_audit_creation_method
;
Olex2 1.2
(compiled 2018.05.29 svn.r3508 for OlexSys, GUI svn.r5506)
;
_audit_update_record
;
2020-08-27 deposited with the CCDC.	2021-02-02 downloaded from the CCDC.
;
_cell_angle_alpha 90
_cell_angle_beta 106.363(3)
_cell_angle_gamma 90
_cell_formula_units_Z 2
_cell_length_a 14.2394(4)
_cell_length_b 13.5889(3)
_cell_length_c 15.0927(4)
_cell_measurement_reflns_used 5643
_cell_measurement_temperature 100.00(10)
_cell_measurement_theta_max 71.7590
_cell_measurement_theta_min 4.9600
_cell_volume 2802.12(13)
_computing_cell_refinement 'CrysAlisPro 1.171.39.46e (Rigaku OD, 2018)'
_computing_data_collection 'CrysAlisPro 1.171.39.46e (Rigaku OD, 2018)'
_computing_data_reduction 'CrysAlisPro 1.171.39.46e (Rigaku OD, 2018)'
_computing_molecular_graphics 'Olex2 (Dolomanov et al., 2009)'
_computing_publication_material 'Olex2 (Dolomanov et al., 2009)'
_computing_structure_refinement 'ShelXL (Sheldrick, 2015)'
_diffrn_ambient_environment N~2~
_diffrn_ambient_temperature 100.00(10)
_diffrn_detector 'CCD plate'
_diffrn_detector_area_resol_mean 5.3127
_diffrn_detector_type AtlasS2
_diffrn_measured_fraction_theta_full 0.999
_diffrn_measured_fraction_theta_max 0.976
_diffrn_measurement_details
;
List of Runs (angles in degrees, time in seconds):

  # Type    Start    End  Width  t~exp~   \w     \q     \k     \f   Frames
#--------------------------------------------------------------------------
  1  \w    -70.00  46.00   1.00    1.65    --  -41.49   0.00-120.00  116
  2  \w     32.00  78.00   1.00    1.65    --   41.49-125.00  60.00   46
  3  \w     15.00  60.00   1.00    1.65    --   41.49 -99.00-180.00   45
  4  \w     32.00  86.00   1.00    3.00    --  104.69 -45.00-180.00   54
  5  \w     79.00 175.00   1.00    3.00    --  104.69  61.00 -30.00   96
  6  \w     94.00 120.00   1.00    3.00    --  104.69 125.00 -90.00   26
  7  \w     94.00 178.00   1.00    3.00    --  104.69 125.00-120.00   84
  8  \w     94.00 131.00   1.00    3.00    --  104.69 -45.00-180.00   37
  9  \w     34.00  59.00   1.00    3.00    --  104.69-125.00  90.00   25
 10  \w     87.00 112.00   1.00    3.00    --  104.69-125.00  90.00   25
 11  \w     56.00 107.00   1.00    3.00    --  104.69 -94.00 -90.00   51
 12  \w     30.00 105.00   1.00    3.00    --  104.69 -94.00-180.00   75
;
_diffrn_measurement_device 'four-circle diffractometer'
_diffrn_measurement_device_type 'SuperNova, Dual, Cu at home/near, AtlasS2'
_diffrn_measurement_method '\w scans'
_diffrn_orient_matrix_type 'CrysAlisPro convention (1999,Acta A55,543-557)'
_diffrn_orient_matrix_UB_11 0.0548250000
_diffrn_orient_matrix_UB_12 0.0882723000
_diffrn_orient_matrix_UB_13 -0.0259814000
_diffrn_orient_matrix_UB_21 -0.0455029000
_diffrn_orient_matrix_UB_22 0.0682091000
_diffrn_orient_matrix_UB_23 0.0582433000
_diffrn_orient_matrix_UB_31 0.0873564000
_diffrn_orient_matrix_UB_32 -0.0198816000
_diffrn_orient_matrix_UB_33 0.0852094000
_diffrn_radiation_monochromator mirror
_diffrn_radiation_probe x-ray
_diffrn_radiation_type CuK\a
_diffrn_radiation_wavelength 1.54184
_diffrn_reflns_av_R_equivalents 0.0291
_diffrn_reflns_av_unetI/netI 0.0352
_diffrn_reflns_Laue_measured_fraction_full 0.999
_diffrn_reflns_Laue_measured_fraction_max 0.976
_diffrn_reflns_limit_h_max 17
_diffrn_reflns_limit_h_min -17
_diffrn_reflns_limit_k_max 16
_diffrn_reflns_limit_k_min -16
_diffrn_reflns_limit_l_max 18
_diffrn_reflns_limit_l_min -12
_diffrn_reflns_number 11321
_diffrn_reflns_point_group_measured_fraction_full 0.999
_diffrn_reflns_point_group_measured_fraction_max 0.976
_diffrn_reflns_theta_full 67.684
_diffrn_reflns_theta_max 71.969
_diffrn_reflns_theta_min 3.771
_diffrn_source 'micro-focus sealed X-ray tube'
_diffrn_source_type 'SuperNova (Cu) X-ray Source'
_exptl_absorpt_coefficient_mu 3.105
_exptl_absorpt_correction_T_max 1.00000
_exptl_absorpt_correction_T_min 0.93392
_exptl_absorpt_correction_type multi-scan
_exptl_absorpt_process_details
;
CrysAlisPro 1.171.39.46e (Rigaku Oxford Diffraction, 2018)
Empirical absorption correction using spherical harmonics,
 implemented in SCALE3 ABSPACK scaling algorithm.
;
_exptl_crystal_colour brown
_exptl_crystal_colour_primary brown
_exptl_crystal_density_diffrn 1.203
_exptl_crystal_description block
_exptl_crystal_F_000 1092
_exptl_crystal_size_max 0.2
_exptl_crystal_size_mid 0.2
_exptl_crystal_size_min 0.2
_refine_diff_density_max 0.408
_refine_diff_density_min -0.441
_refine_diff_density_rms 0.053
_refine_ls_extinction_method none
_refine_ls_goodness_of_fit_ref 1.031
_refine_ls_hydrogen_treatment mixed
_refine_ls_matrix_type full
_refine_ls_number_parameters 353
_refine_ls_number_reflns 5383
_refine_ls_number_restraints 220
_refine_ls_restrained_S_all 1.174
_refine_ls_R_factor_all 0.0494
_refine_ls_R_factor_gt 0.0437
_refine_ls_shift/su_max 0.000
_refine_ls_shift/su_mean 0.000
_refine_ls_structure_factor_coef Fsqd
_refine_ls_weighting_details 'w=1/[\s^2^(Fo^2^)+(0.0385P)^2^+2.8605P] where P=(Fo^2^+2Fc^2^)/3'
_refine_ls_weighting_scheme calc
_refine_ls_wR_factor_gt 0.1025
_refine_ls_wR_factor_ref 0.1062
_reflns_Friedel_coverage 0.000
_reflns_number_gt 4862
_reflns_number_total 5383
_reflns_threshold_expression 'I > 2\s(I)'
_cod_data_source_file d0dt04295a2.cif
_cod_data_source_block 20190410a
_cod_depositor_comments 'Adding full bibliography for 7706554.cif.'
_cod_database_code 7706554
_shelx_shelxl_version_number 2014/7
_chemical_oxdiff_formula C1H1N1Cl1V1Si1
_shelx_space_group_comment
;
The symmetry employed for this shelxl refinement is uniquely defined
by the following loop, which should always be used as a source of
symmetry information in preference to the above space-group names.
They are only intended as comments.
;
_shelx_estimated_absorpt_t_max 0.576
_shelx_estimated_absorpt_t_min 0.576
_reflns_odcompleteness_completeness 99.90
_reflns_odcompleteness_iscentric 1
_reflns_odcompleteness_theta 66.97
_olex2_refinement_description
;
1. Fixed Uiso
 At 1.2 times of:
  All C(H) groups, All C(H,H) groups
 At 1.5 times of:
  All C(H,H,H) groups
2. Restrained distances
 C33-H33 = C34-H34 = C35-H35
 0.93 with sigma of 0.02
 C12-C13 \\sim C12-C14 \\sim C12-C13A \\sim C12-C14A
 with sigma of 0.02
3. Rigid bond restraints
 C7, C12
 with sigma for 1-2 distances of 0.01 and sigma for 1-3 distances of 0.01
4. Uiso/Uaniso restraints and constraints
C7 \\sim C12: within 2A with sigma of 0.04 and sigma for terminal atoms of 0.08
Uanis(C1) \\sim Ueq, Uanis(C2) \\sim Ueq, Uanis(C3) \\sim Ueq, Uanis(C4) \\sim
Ueq, Uanis(C5) \\sim Ueq, Uanis(C6) \\sim Ueq, Uanis(C7) \\sim Ueq, Uanis(C8)
\\sim Ueq, Uanis(C9) \\sim Ueq, Uanis(C10) \\sim Ueq, Uanis(C11) \\sim Ueq,
Uanis(C12) \\sim Ueq, Uanis(C13) \\sim Ueq, Uanis(C13A) \\sim Ueq, Uanis(C14)
\\sim Ueq, Uanis(C14A) \\sim Ueq, Uanis(C15) \\sim Ueq, Uanis(C16) \\sim Ueq,
Uanis(C17) \\sim Ueq, Uanis(C18) \\sim Ueq, Uanis(C19) \\sim Ueq, Uanis(C20)
\\sim Ueq, Uanis(C21) \\sim Ueq, Uanis(C22) \\sim Ueq, Uanis(C23) \\sim Ueq,
Uanis(C24) \\sim Ueq, Uanis(C25) \\sim Ueq, Uanis(C26) \\sim Ueq, Uanis(C27)
\\sim Ueq, Uanis(C28) \\sim Ueq, Uanis(C29) \\sim Ueq, Uanis(C33) \\sim Ueq,
Uanis(C34) \\sim Ueq, Uanis(C35) \\sim Ueq: with sigma of 0.005 and sigma for
terminal atoms of 0.01
Uanis(C14) = Uanis(C13)
5. Others
 Sof(H12A)=Sof(C13A)=Sof(H13D)=Sof(H13E)=Sof(H13F)=Sof(C14A)=Sof(H14D)=
 Sof(H14E)=Sof(H14F)=1-FVAR(1)
 Sof(H12)=Sof(C13)=Sof(H13A)=Sof(H13B)=Sof(H13C)=Sof(C14)=Sof(H14A)=Sof(H14B)=
 Sof(H14C)=FVAR(1)
6.a Ternary CH refined with riding coordinates:
 C12(H12), C12(H12A), C15(H15), C24(H24), C27(H27)
6.b Aromatic/amide H refined with riding coordinates:
 C3(H3), C8(H8), C9(H9), C10(H10), C20(H20), C21(H21), C22(H22)
6.c Idealised Me refined as rotating group:
 C1(H1A,H1B,H1C), C5(H5A,H5B,H5C), C13(H13A,H13B,H13C), C13A(H13D,H13E,H13F),
 C14(H14A,H14B,H14C), C14A(H14D,H14E,H14F), C16(H16A,H16B,H16C), C17(H17A,H17B,
 H17C), C25(H25A,H25B,H25C), C26(H26A,H26B,H26C), C28(H28A,H28B,H28C), C29(H29A,
 H29B,H29C)
;
_olex2_submission_special_instructions 'No special instructions were received'
_oxdiff_exptl_absorpt_empirical_details
;
Empirical correction (ABSPACK) includes:
- Absorption correction using spherical harmonics
- Frame scaling
;
_oxdiff_exptl_absorpt_empirical_full_max 1.210
_oxdiff_exptl_absorpt_empirical_full_min 0.764

loop_
_space_group_symop_operation_xyz
'x, y, z'
'-x+1/2, y+1/2, -z+1/2'
'-x, -y, -z'
'x-1/2, -y-1/2, z-1/2'

loop_
_atom_site_label
_atom_site_type_symbol
_atom_site_fract_x
_atom_site_fract_y
_atom_site_fract_z
_atom_site_U_iso_or_equiv
_atom_site_adp_type
_atom_site_occupancy
_atom_site_site_symmetry_order
_atom_site_calc_flag
_atom_site_refinement_flags_posn
_atom_site_refinement_flags_adp
_atom_site_refinement_flags_occupancy
_atom_site_disorder_assembly
_atom_site_disorder_group
C1 C 0.18647(18) 0.2476(2) 0.24684(16) 0.0372(6) Uani 1 1 d . U . . .
H1A H 0.2045 0.1808 0.2390 0.056 Uiso 1 1 calc GR . . . .
H1B H 0.1419 0.2707 0.1904 0.056 Uiso 1 1 calc GR . . . .
H1C H 0.1555 0.2508 0.2956 0.056 Uiso 1 1 calc GR . . . .
C2 C 0.27748(15) 0.31185(15) 0.27121(14) 0.0233(4) Uani 1 1 d . U . . .
C3 C 0.31921(16) 0.32619(16) 0.19871(14) 0.0248(4) Uani 1 1 d . U . . .
H3 H 0.2803 0.3086 0.1404 0.030 Uiso 1 1 calc R . . . .
C4 C 0.41111(15) 0.36325(16) 0.20226(13) 0.0225(4) Uani 1 1 d . U . . .
C5 C 0.44096(17) 0.3539(2) 0.11347(15) 0.0340(5) Uani 1 1 d . U . . .
H5A H 0.4038 0.3994 0.0685 0.051 Uiso 1 1 calc GR . . . .
H5B H 0.4285 0.2880 0.0901 0.051 Uiso 1 1 calc GR . . . .
H5C H 0.5094 0.3683 0.1258 0.051 Uiso 1 1 calc GR . . . .
C6 C 0.27018(14) 0.31623(16) 0.42579(14) 0.0235(4) Uani 1 1 d . U . . .
C7 C 0.20165(16) 0.3780(2) 0.44965(19) 0.0406(6) Uani 1 1 d . U . . .
C8 C 0.1639(2) 0.3453(3) 0.5216(2) 0.0624(10) Uani 1 1 d . U . . .
H8 H 0.1193 0.3850 0.5396 0.075 Uiso 1 1 calc R . . . .
C9 C 0.1906(2) 0.2571(3) 0.5658(2) 0.0633(10) Uani 1 1 d . U . . .
H9 H 0.1648 0.2380 0.6133 0.076 Uiso 1 1 calc R . . . .
C10 C 0.2551(2) 0.1979(2) 0.53994(17) 0.0482(8) Uani 1 1 d . U . . .
H10 H 0.2723 0.1379 0.5697 0.058 Uiso 1 1 calc R . . . .
C11 C 0.29612(17) 0.22491(18) 0.46971(15) 0.0290(5) Uani 1 1 d . U . . .
C12 C 0.1683(2) 0.4732(2) 0.3973(2) 0.0601(9) Uani 1 1 d D U . . .
H12 H 0.2284 0.4972 0.3851 0.072 Uiso 0.502(9) 1 calc R . P A 1
H12A H 0.2068 0.4873 0.3542 0.072 Uiso 0.498(9) 1 calc R . P A 2
C13 C 0.0918(4) 0.4647(4) 0.2924(5) 0.0398(13) Uani 0.502(9) 1 d D U P A 1
H13A H 0.1164 0.4177 0.2571 0.060 Uiso 0.502(9) 1 calc GR . P A 1
H13B H 0.0857 0.5278 0.2627 0.060 Uiso 0.502(9) 1 calc GR . P A 1
H13C H 0.0288 0.4437 0.2967 0.060 Uiso 0.502(9) 1 calc GR . P A 1
C13A C 0.0616(5) 0.4478(4) 0.3450(6) 0.057(2) Uani 0.498(9) 1 d D U P A 2
H13D H 0.0609 0.3999 0.2980 0.085 Uiso 0.498(9) 1 calc GR . P A 2
H13E H 0.0283 0.5062 0.3169 0.085 Uiso 0.498(9) 1 calc GR . P A 2
H13F H 0.0291 0.4214 0.3875 0.085 Uiso 0.498(9) 1 calc GR . P A 2
C14 C 0.1577(4) 0.5451(5) 0.4803(6) 0.0398(13) Uani 0.502(9) 1 d D U P A 1
H14A H 0.1051 0.5223 0.5032 0.060 Uiso 0.502(9) 1 calc GR . P A 1
H14B H 0.1441 0.6110 0.4573 0.060 Uiso 0.502(9) 1 calc GR . P A 1
H14C H 0.2176 0.5444 0.5294 0.060 Uiso 0.502(9) 1 calc GR . P A 1
C14A C 0.1377(5) 0.5667(4) 0.4349(6) 0.0390(16) Uani 0.498(9) 1 d D U P A 2
H14D H 0.0729 0.5590 0.4412 0.059 Uiso 0.498(9) 1 calc GR . P A 2
H14E H 0.1383 0.6200 0.3933 0.059 Uiso 0.498(9) 1 calc GR . P A 2
H14F H 0.1824 0.5808 0.4942 0.059 Uiso 0.498(9) 1 calc GR . P A 2
C15 C 0.36434(18) 0.15372(17) 0.44152(17) 0.0337(5) Uani 1 1 d . U . . .
H15 H 0.3816 0.1821 0.3885 0.040 Uiso 1 1 calc R . . . .
C16 C 0.3136(3) 0.0541(2) 0.4112(3) 0.0635(10) Uani 1 1 d . U . . .
H16A H 0.3013 0.0220 0.4635 0.095 Uiso 1 1 calc GR . . . .
H16B H 0.3552 0.0133 0.3865 0.095 Uiso 1 1 calc GR . . . .
H16C H 0.2528 0.0649 0.3648 0.095 Uiso 1 1 calc GR . . . .
C17 C 0.4592(2) 0.1372(2) 0.5185(2) 0.0447(7) Uani 1 1 d . U . . .
H17A H 0.4920 0.1989 0.5355 0.067 Uiso 1 1 calc GR . . . .
H17B H 0.5009 0.0932 0.4972 0.067 Uiso 1 1 calc GR . . . .
H17C H 0.4442 0.1090 0.5713 0.067 Uiso 1 1 calc GR . . . .
C18 C 0.57096(15) 0.41934(17) 0.27620(13) 0.0223(4) Uani 1 1 d . U . . .
C19 C 0.59819(15) 0.50713(18) 0.24156(14) 0.0251(5) Uani 1 1 d . U . . .
C20 C 0.69470(18) 0.5166(2) 0.23779(18) 0.0448(7) Uani 1 1 d . U . . .
H20 H 0.7138 0.5741 0.2144 0.054 Uiso 1 1 calc R . . . .
C21 C 0.7620(2) 0.4425(3) 0.2679(2) 0.0583(9) Uani 1 1 d . U . . .
H21 H 0.8253 0.4493 0.2628 0.070 Uiso 1 1 calc R . . . .
C22 C 0.73555(18) 0.3580(2) 0.30558(18) 0.0431(7) Uani 1 1 d . U . . .
H22 H 0.7822 0.3094 0.3280 0.052 Uiso 1 1 calc R . . . .
C23 C 0.63982(16) 0.34417(18) 0.31072(14) 0.0267(5) Uani 1 1 d . U . . .
C24 C 0.52856(15) 0.59309(17) 0.20991(15) 0.0261(5) Uani 1 1 d . U . . .
H24 H 0.4675 0.5785 0.2250 0.031 Uiso 1 1 calc R . . . .
C25 C 0.5046(3) 0.6114(2) 0.10658(18) 0.0555(8) Uani 1 1 d . U . . .
H25A H 0.5641 0.6216 0.0899 0.083 Uiso 1 1 calc GR . . . .
H25B H 0.4638 0.6687 0.0907 0.083 Uiso 1 1 calc GR . . . .
H25C H 0.4707 0.5554 0.0739 0.083 Uiso 1 1 calc GR . . . .
C26 C 0.5716(2) 0.6878(2) 0.25979(18) 0.0425(6) Uani 1 1 d . U . . .
H26A H 0.5908 0.6768 0.3253 0.064 Uiso 1 1 calc GR . . . .
H26B H 0.5233 0.7391 0.2448 0.064 Uiso 1 1 calc GR . . . .
H26C H 0.6278 0.7071 0.2406 0.064 Uiso 1 1 calc GR . . . .
C27 C 0.61206(16) 0.25095(17) 0.35258(15) 0.0291(5) Uani 1 1 d . U . . .
H27 H 0.5581 0.2678 0.3782 0.035 Uiso 1 1 calc R . . . .
C28 C 0.5751(3) 0.1705(2) 0.2809(2) 0.0736(12) Uani 1 1 d . U . . .
H28A H 0.5156 0.1918 0.2372 0.110 Uiso 1 1 calc GR . . . .
H28B H 0.5628 0.1117 0.3111 0.110 Uiso 1 1 calc GR . . . .
H28C H 0.6235 0.1574 0.2493 0.110 Uiso 1 1 calc GR . . . .
C29 C 0.69458(18) 0.20944(19) 0.43168(16) 0.0330(5) Uani 1 1 d . U . . .
H29A H 0.7455 0.1842 0.4077 0.050 Uiso 1 1 calc GR . . . .
H29B H 0.6695 0.1573 0.4615 0.050 Uiso 1 1 calc GR . . . .
H29C H 0.7206 0.2607 0.4755 0.050 Uiso 1 1 calc GR . . . .
C33 C 0.41603(17) 0.56102(19) 0.48549(17) 0.0370(6) Uani 1 1 d D U . . .
H33 H 0.3610(17) 0.6045(19) 0.470(2) 0.046(8) Uiso 1 1 d D . . . .
C34 C 0.4924(2) 0.58609(17) 0.44553(15) 0.0368(6) Uani 1 1 d D U . . .
H34 H 0.491(2) 0.6411(18) 0.4074(19) 0.053(9) Uiso 1 1 d D . . . .
C35 C 0.57596(17) 0.5250(2) 0.46008(15) 0.0351(6) Uani 1 1 d D U . . .
H35 H 0.6253(17) 0.539(2) 0.4336(19) 0.049(9) Uiso 1 1 d D . . . .
N1 N 0.31606(12) 0.34730(12) 0.35646(11) 0.0186(3) Uani 1 1 d . . . . .
N2 N 0.47156(12) 0.40267(13) 0.27850(11) 0.0185(3) Uani 1 1 d . . . . .
V1 V 0.44137(2) 0.43345(2) 0.40154(2) 0.01430(10) Uani 1 1 d . . . . .

loop_
_atom_site_aniso_label
_atom_site_aniso_U_11
_atom_site_aniso_U_22
_atom_site_aniso_U_33
_atom_site_aniso_U_23
_atom_site_aniso_U_13
_atom_site_aniso_U_12
C1 0.0370(13) 0.0425(14) 0.0255(11) -0.0004(10) -0.0020(10) -0.0196(11)
C2 0.0220(10) 0.0219(10) 0.0220(10) 0.0009(8) -0.0004(8) -0.0031(8)
C3 0.0275(11) 0.0262(11) 0.0158(9) -0.0024(8) -0.0018(8) -0.0032(9)
C4 0.0258(10) 0.0249(10) 0.0152(9) -0.0017(8) 0.0032(8) 0.0049(8)
C5 0.0317(12) 0.0515(15) 0.0172(10) -0.0089(10) 0.0043(9) 0.0035(11)
C6 0.0161(9) 0.0310(11) 0.0241(10) -0.0101(9) 0.0068(8) -0.0090(8)
C7 0.0169(10) 0.0538(15) 0.0512(15) -0.0341(13) 0.0097(10) -0.0106(10)
C8 0.0260(13) 0.105(3) 0.0640(18) -0.0626(19) 0.0259(13) -0.0274(15)
C9 0.0474(17) 0.111(3) 0.0401(15) -0.0292(17) 0.0268(13) -0.0452(18)
C10 0.0471(15) 0.0717(19) 0.0264(12) -0.0038(12) 0.0113(11) -0.0377(14)
C11 0.0301(11) 0.0346(12) 0.0218(10) -0.0028(9) 0.0065(9) -0.0160(10)
C12 0.0261(13) 0.0498(16) 0.090(2) -0.0397(16) -0.0080(13) 0.0117(12)
C13 0.0289(19) 0.035(2) 0.051(3) -0.008(2) 0.0030(18) 0.0104(15)
C13A 0.052(4) 0.032(3) 0.065(5) 0.004(3) -0.020(3) 0.007(3)
C14 0.0289(19) 0.035(2) 0.051(3) -0.008(2) 0.0030(18) 0.0104(15)
C14A 0.026(3) 0.039(3) 0.054(4) -0.019(3) 0.013(3) -0.002(2)
C15 0.0414(13) 0.0223(11) 0.0331(12) 0.0039(9) 0.0037(10) -0.0038(10)
C16 0.065(2) 0.0305(15) 0.071(2) -0.0057(14) -0.0192(17) -0.0070(14)
C17 0.0458(15) 0.0300(13) 0.0481(15) 0.0029(12) -0.0034(12) -0.0054(12)
C18 0.0198(9) 0.0358(11) 0.0127(8) -0.0037(8) 0.0071(7) 0.0041(9)
C19 0.0194(10) 0.0417(12) 0.0162(9) 0.0041(9) 0.0085(7) 0.0045(9)
C20 0.0274(12) 0.0709(18) 0.0431(14) 0.0300(13) 0.0214(11) 0.0109(12)
C21 0.0290(13) 0.095(2) 0.0617(18) 0.0410(17) 0.0301(13) 0.0240(14)
C22 0.0305(12) 0.0681(18) 0.0369(13) 0.0185(12) 0.0195(10) 0.0259(12)
C23 0.0247(10) 0.0407(12) 0.0158(9) -0.0003(9) 0.0077(8) 0.0109(9)
C24 0.0179(10) 0.0328(11) 0.0289(11) 0.0022(9) 0.0088(8) 0.0000(9)
C25 0.076(2) 0.0460(16) 0.0302(14) 0.0066(12) -0.0095(14) 0.0151(15)
C26 0.0530(16) 0.0421(15) 0.0390(14) 0.0018(11) 0.0238(12) -0.0188(13)
C27 0.0278(11) 0.0292(11) 0.0272(11) -0.0054(9) 0.0029(9) 0.0086(9)
C28 0.099(3) 0.0381(16) 0.0507(18) -0.0184(14) -0.0331(18) 0.0295(17)
C29 0.0360(13) 0.0359(13) 0.0251(11) 0.0018(10) 0.0053(10) 0.0059(10)
C33 0.0248(11) 0.0423(14) 0.0341(12) -0.0228(11) -0.0075(9) 0.0157(10)
C34 0.0624(16) 0.0191(10) 0.0182(10) 0.0032(8) -0.0060(10) -0.0140(11)
C35 0.0286(11) 0.0610(16) 0.0212(10) -0.0191(11) 0.0160(9) -0.0264(11)
N1 0.0151(8) 0.0197(8) 0.0200(8) -0.0010(6) 0.0033(6) -0.0010(6)
N2 0.0174(8) 0.0232(8) 0.0147(7) -0.0016(6) 0.0043(6) 0.0015(7)
V1 0.01368(16) 0.01669(17) 0.01271(16) -0.00205(12) 0.00402(12) -0.00076(12)

loop_
_atom_type_symbol
_atom_type_description
_atom_type_scat_dispersion_real
_atom_type_scat_dispersion_imag
_atom_type_scat_source
C C 0.0181 0.0091 'International Tables Vol C Tables 4.2.6.8 and 6.1.1.4'
H H 0.0000 0.0000 'International Tables Vol C Tables 4.2.6.8 and 6.1.1.4'
N N 0.0311 0.0180 'International Tables Vol C Tables 4.2.6.8 and 6.1.1.4'
V V 0.0687 2.1097 'International Tables Vol C Tables 4.2.6.8 and 6.1.1.4'

loop_
_geom_angle_atom_site_label_1
_geom_angle_atom_site_label_2
_geom_angle_atom_site_label_3
_geom_angle
_geom_angle_site_symmetry_1
_geom_angle_site_symmetry_3
_geom_angle_publ_flag
H1A C1 H1B 109.5 . . ?
H1A C1 H1C 109.5 . . ?
H1B C1 H1C 109.5 . . ?
C2 C1 H1A 109.5 . . ?
C2 C1 H1B 109.5 . . ?
C2 C1 H1C 109.5 . . ?
C3 C2 C1 114.35(19) . . ?
N1 C2 C1 122.05(19) . . ?
N1 C2 C3 123.53(19) . . ?
C2 C3 H3 115.7 . . ?
C4 C3 C2 128.60(19) . . ?
C4 C3 H3 115.7 . . ?
C3 C4 C5 115.44(18) . . ?
N2 C4 C3 123.27(19) . . ?
N2 C4 C5 121.27(19) . . ?
C4 C5 H5A 109.5 . . ?
C4 C5 H5B 109.5 . . ?
C4 C5 H5C 109.5 . . ?
H5A C5 H5B 109.5 . . ?
H5A C5 H5C 109.5 . . ?
H5B C5 H5C 109.5 . . ?
C7 C6 N1 119.9(2) . . ?
C11 C6 C7 121.0(2) . . ?
C11 C6 N1 119.15(19) . . ?
C6 C7 C8 116.7(3) . . ?
C6 C7 C12 120.8(3) . . ?
C8 C7 C12 122.5(3) . . ?
C7 C8 H8 118.8 . . ?
C9 C8 C7 122.4(3) . . ?
C9 C8 H8 118.8 . . ?
C8 C9 H9 120.2 . . ?
C10 C9 C8 119.6(3) . . ?
C10 C9 H9 120.2 . . ?
C9 C10 H10 119.2 . . ?
C9 C10 C11 121.6(3) . . ?
C11 C10 H10 119.2 . . ?
C6 C11 C15 122.4(2) . . ?
C10 C11 C6 118.7(3) . . ?
C10 C11 C15 118.9(2) . . ?
C7 C12 H12 102.7 . . ?
C7 C12 H12A 111.1 . . ?
C7 C12 C13 117.6(3) . . ?
C7 C12 C13A 101.2(3) . . ?
C7 C12 C14 101.1(4) . . ?
C13 C12 H12 102.7 . . ?
C13A C12 H12A 111.1 . . ?
C14 C12 H12 102.7 . . ?
C14 C12 C13 126.8(4) . . ?
C14A C12 C7 127.1(4) . . ?
C14A C12 H12A 111.1 . . ?
C14A C12 C13A 91.9(4) . . ?
C12 C13 H13A 109.5 . . ?
C12 C13 H13B 109.5 . . ?
C12 C13 H13C 109.5 . . ?
H13A C13 H13B 109.5 . . ?
H13A C13 H13C 109.5 . . ?
H13B C13 H13C 109.5 . . ?
C12 C13A H13D 109.5 . . ?
C12 C13A H13E 109.5 . . ?
C12 C13A H13F 109.5 . . ?
H13D C13A H13E 109.5 . . ?
H13D C13A H13F 109.5 . . ?
H13E C13A H13F 109.5 . . ?
C12 C14 H14A 109.5 . . ?
C12 C14 H14B 109.5 . . ?
C12 C14 H14C 109.5 . . ?
H14A C14 H14B 109.5 . . ?
H14A C14 H14C 109.5 . . ?
H14B C14 H14C 109.5 . . ?
C12 C14A H14D 109.5 . . ?
C12 C14A H14E 109.5 . . ?
C12 C14A H14F 109.5 . . ?
H14D C14A H14E 109.5 . . ?
H14D C14A H14F 109.5 . . ?
H14E C14A H14F 109.5 . . ?
C11 C15 H15 107.9 . . ?
C11 C15 C16 111.1(2) . . ?
C11 C15 C17 112.3(2) . . ?
C16 C15 H15 107.9 . . ?
C17 C15 H15 107.9 . . ?
C17 C15 C16 109.6(2) . . ?
C15 C16 H16A 109.5 . . ?
C15 C16 H16B 109.5 . . ?
C15 C16 H16C 109.5 . . ?
H16A C16 H16B 109.5 . . ?
H16A C16 H16C 109.5 . . ?
H16B C16 H16C 109.5 . . ?
C15 C17 H17A 109.5 . . ?
C15 C17 H17B 109.5 . . ?
C15 C17 H17C 109.5 . . ?
H17A C17 H17B 109.5 . . ?
H17A C17 H17C 109.5 . . ?
H17B C17 H17C 109.5 . . ?
C19 C18 C23 121.22(19) . . ?
C19 C18 N2 121.28(18) . . ?
C23 C18 N2 117.51(19) . . ?
C18 C19 C24 123.20(18) . . ?
C20 C19 C18 118.2(2) . . ?
C20 C19 C24 118.6(2) . . ?
C19 C20 H20 119.3 . . ?
C21 C20 C19 121.4(3) . . ?
C21 C20 H20 119.3 . . ?
C20 C21 H21 120.0 . . ?
C20 C21 C22 119.9(2) . . ?
C22 C21 H21 120.0 . . ?
C21 C22 H22 119.4 . . ?
C21 C22 C23 121.2(2) . . ?
C23 C22 H22 119.4 . . ?
C18 C23 C27 121.55(19) . . ?
C22 C23 C18 117.9(2) . . ?
C22 C23 C27 120.5(2) . . ?
C19 C24 H24 108.3 . . ?
C19 C24 C25 112.7(2) . . ?
C19 C24 C26 110.90(19) . . ?
C25 C24 H24 108.3 . . ?
C25 C24 C26 108.1(2) . . ?
C26 C24 H24 108.3 . . ?
C24 C25 H25A 109.5 . . ?
C24 C25 H25B 109.5 . . ?
C24 C25 H25C 109.5 . . ?
H25A C25 H25B 109.5 . . ?
H25A C25 H25C 109.5 . . ?
H25B C25 H25C 109.5 . . ?
C24 C26 H26A 109.5 . . ?
C24 C26 H26B 109.5 . . ?
C24 C26 H26C 109.5 . . ?
H26A C26 H26B 109.5 . . ?
H26A C26 H26C 109.5 . . ?
H26B C26 H26C 109.5 . . ?
C23 C27 H27 107.1 . . ?
C23 C27 C28 112.5(2) . . ?
C23 C27 C29 113.61(19) . . ?
C28 C27 H27 107.1 . . ?
C28 C27 C29 109.0(2) . . ?
C29 C27 H27 107.1 . . ?
C27 C28 H28A 109.5 . . ?
C27 C28 H28B 109.5 . . ?
C27 C28 H28C 109.5 . . ?
H28A C28 H28B 109.5 . . ?
H28A C28 H28C 109.5 . . ?
H28B C28 H28C 109.5 . . ?
C27 C29 H29A 109.5 . . ?
C27 C29 H29B 109.5 . . ?
C27 C29 H29C 109.5 . . ?
H29A C29 H29B 109.5 . . ?
H29A C29 H29C 109.5 . . ?
H29B C29 H29C 109.5 . . ?
C34 C33 H33 114.8(18) . . ?
C34 C33 V1 71.36(13) . 3_666 ?
C34 C33 V1 71.42(13) . . ?
C35 C33 H33 125.3(18) 3_666 . ?
C35 C33 C34 119.8(2) 3_666 . ?
C35 C33 V1 71.86(13) 3_666 . ?
C35 C33 V1 71.36(13) 3_666 3_666 ?
V1 C33 H33 126.4(18) . . ?
V1 C33 H33 131.7(18) 3_666 . ?
V1 C33 V1 101.51(9) . 3_666 ?
C33 C34 H34 124(2) . . ?
C33 C34 V1 71.42(13) . . ?
C33 C34 V1 71.76(13) . 3_666 ?
C35 C34 C33 120.1(2) . . ?
C35 C34 H34 116(2) . . ?
C35 C34 V1 72.00(14) . . ?
C35 C34 V1 71.37(13) . 3_666 ?
V1 C34 H34 127.4(19) . . ?
V1 C34 H34 130.7(19) 3_666 . ?
V1 C34 V1 101.68(9) . 3_666 ?
C33 C35 C34 120.1(2) 3_666 . ?
C33 C35 H35 118(2) 3_666 . ?
C33 C35 V1 71.30(13) 3_666 3_666 ?
C33 C35 V1 72.00(13) 3_666 . ?
C34 C35 H35 122(2) . . ?
C34 C35 V1 71.88(13) . 3_666 ?
C34 C35 V1 71.16(13) . . ?
V1 C35 H35 130.6(19) 3_666 . ?
V1 C35 H35 127.8(19) . . ?
V1 C35 V1 101.54(9) 3_666 . ?
C2 N1 C6 116.39(17) . . ?
C2 N1 V1 126.76(14) . . ?
C6 N1 V1 116.66(12) . . ?
C4 N2 C18 116.06(16) . . ?
C4 N2 V1 127.43(14) . . ?
C18 N2 V1 116.37(12) . . ?
C33 V1 C33 78.49(9) . 3_666 ?
C33 V1 C34 37.17(11) . . ?
C33 V1 C34 66.30(9) . 3_666 ?
C33 V1 C35 36.84(10) . 3_666 ?
C33 V1 C35 66.65(9) . . ?
C34 V1 C33 36.88(10) 3_666 3_666 ?
C34 V1 C33 66.21(9) . 3_666 ?
C34 V1 C34 78.32(9) . 3_666 ?
C34 V1 C35 66.54(9) . 3_666 ?
C34 V1 C35 36.84(10) . . ?
C35 V1 C33 66.39(9) 3_666 3_666 ?
C35 V1 C33 36.64(10) . 3_666 ?
C35 V1 C34 36.75(10) 3_666 3_666 ?
C35 V1 C34 66.24(9) . 3_666 ?
C35 V1 C35 78.46(9) 3_666 . ?
N1 V1 C33 140.55(9) . 3_666 ?
N1 V1 C33 111.16(8) . . ?
N1 V1 C34 110.00(8) . 3_666 ?
N1 V1 C34 142.71(9) . . ?
N1 V1 C35 97.86(7) . 3_666 ?
N1 V1 C35 176.09(7) . . ?
N2 V1 C33 108.40(8) . 3_666 ?
N2 V1 C33 140.81(9) . . ?
N2 V1 C34 108.83(9) . . ?
N2 V1 C34 139.98(9) . 3_666 ?
N2 V1 C35 95.47(7) . . ?
N2 V1 C35 173.91(7) . 3_666 ?
N2 V1 N1 88.20(7) . . ?

loop_
_geom_bond_atom_site_label_1
_geom_bond_atom_site_label_2
_geom_bond_distance
_geom_bond_site_symmetry_2
_geom_bond_publ_flag
C1 H1A 0.9600 . ?
C1 H1B 0.9600 . ?
C1 H1C 0.9600 . ?
C1 C2 1.519(3) . ?
C2 C3 1.398(3) . ?
C2 N1 1.338(3) . ?
C3 H3 0.9300 . ?
C3 C4 1.389(3) . ?
C4 C5 1.521(3) . ?
C4 N2 1.339(3) . ?
C5 H5A 0.9600 . ?
C5 H5B 0.9600 . ?
C5 H5C 0.9600 . ?
C6 C7 1.409(3) . ?
C6 C11 1.406(3) . ?
C6 N1 1.444(3) . ?
C7 C8 1.412(5) . ?
C7 C12 1.520(5) . ?
C8 H8 0.9300 . ?
C8 C9 1.373(6) . ?
C9 H9 0.9300 . ?
C9 C10 1.359(5) . ?
C10 H10 0.9300 . ?
C10 C11 1.396(3) . ?
C11 C15 1.514(4) . ?
C12 H12 0.9800 . ?
C12 H12A 0.9800 . ?
C12 C13 1.653(6) . ?
C12 C13A 1.541(6) . ?
C12 C14 1.630(7) . ?
C12 C14A 1.506(6) . ?
C13 H13A 0.9600 . ?
C13 H13B 0.9600 . ?
C13 H13C 0.9600 . ?
C13A H13D 0.9600 . ?
C13A H13E 0.9600 . ?
C13A H13F 0.9600 . ?
C14 H14A 0.9600 . ?
C14 H14B 0.9600 . ?
C14 H14C 0.9600 . ?
C14A H14D 0.9600 . ?
C14A H14E 0.9600 . ?
C14A H14F 0.9600 . ?
C15 H15 0.9800 . ?
C15 C16 1.542(3) . ?
C15 C17 1.530(3) . ?
C16 H16A 0.9600 . ?
C16 H16B 0.9600 . ?
C16 H16C 0.9600 . ?
C17 H17A 0.9600 . ?
C17 H17B 0.9600 . ?
C17 H17C 0.9600 . ?
C18 C19 1.400(3) . ?
C18 C23 1.410(3) . ?
C18 N2 1.443(3) . ?
C19 C20 1.397(3) . ?
C19 C24 1.520(3) . ?
C20 H20 0.9300 . ?
C20 C21 1.376(4) . ?
C21 H21 0.9300 . ?
C21 C22 1.380(4) . ?
C22 H22 0.9300 . ?
C22 C23 1.400(3) . ?
C23 C27 1.517(3) . ?
C24 H24 0.9800 . ?
C24 C25 1.520(3) . ?
C24 C26 1.530(3) . ?
C25 H25A 0.9600 . ?
C25 H25B 0.9600 . ?
C25 H25C 0.9600 . ?
C26 H26A 0.9600 . ?
C26 H26B 0.9600 . ?
C26 H26C 0.9600 . ?
C27 H27 0.9800 . ?
C27 C28 1.523(3) . ?
C27 C29 1.528(3) . ?
C28 H28A 0.9600 . ?
C28 H28B 0.9600 . ?
C28 H28C 0.9600 . ?
C29 H29A 0.9600 . ?
C29 H29B 0.9600 . ?
C29 H29C 0.9600 . ?
C33 H33 0.957(17) . ?
C33 C34 1.425(4) . ?
C33 C35 1.415(4) 3_666 ?
C33 V1 2.236(2) . ?
C33 V1 2.255(2) 3_666 ?
C34 H34 0.940(18) . ?
C34 C35 1.416(4) . ?
C34 V1 2.250(2) 3_666 ?
C34 V1 2.236(2) . ?
C35 C33 1.415(4) 3_666 ?
C35 H35 0.919(17) . ?
C35 V1 2.243(2) 3_666 ?
C35 V1 2.247(2) . ?
N1 V1 2.0817(16) . ?
N2 V1 2.0635(16) . ?
V1 C33 2.255(2) 3_666 ?
V1 C34 2.250(2) 3_666 ?
V1 C35 2.243(2) 3_666 ?

loop_
_geom_torsion_atom_site_label_1
_geom_torsion_atom_site_label_2
_geom_torsion_atom_site_label_3
_geom_torsion_atom_site_label_4
_geom_torsion
_geom_torsion_site_symmetry_1
_geom_torsion_site_symmetry_2
_geom_torsion_site_symmetry_3
_geom_torsion_site_symmetry_4
_geom_torsion_publ_flag
C1 C2 C3 C4 -165.9(2) . . . . ?
C1 C2 N1 C6 3.8(3) . . . . ?
C1 C2 N1 V1 178.65(16) . . . . ?
C2 C3 C4 C5 170.3(2) . . . . ?
C2 C3 C4 N2 -8.1(4) . . . . ?
C3 C2 N1 C6 -173.0(2) . . . . ?
C3 C2 N1 V1 1.9(3) . . . . ?
C3 C4 N2 C18 167.9(2) . . . . ?
C3 C4 N2 V1 -7.6(3) . . . . ?
C5 C4 N2 C18 -10.4(3) . . . . ?
C5 C4 N2 V1 174.10(16) . . . . ?
C6 C7 C8 C9 -1.0(4) . . . . ?
C6 C7 C12 C13 74.3(4) . . . . ?
C6 C7 C12 C13A 110.1(4) . . . . ?
C6 C7 C12 C14 -143.3(3) . . . . ?
C6 C7 C12 C14A -148.7(4) . . . . ?
C6 C11 C15 C16 -120.8(2) . . . . ?
C6 C11 C15 C17 116.0(2) . . . . ?
C7 C6 C11 C10 -2.2(3) . . . . ?
C7 C6 C11 C15 175.9(2) . . . . ?
C7 C6 N1 C2 -98.3(2) . . . . ?
C7 C6 N1 V1 86.3(2) . . . . ?
C7 C8 C9 C10 -0.5(4) . . . . ?
C8 C7 C12 C13 -103.4(4) . . . . ?
C8 C7 C12 C13A -67.6(5) . . . . ?
C8 C7 C12 C14 38.9(4) . . . . ?
C8 C7 C12 C14A 33.5(5) . . . . ?
C8 C9 C10 C11 0.7(4) . . . . ?
C9 C10 C11 C6 0.6(4) . . . . ?
C9 C10 C11 C15 -177.5(2) . . . . ?
C10 C11 C15 C16 57.3(3) . . . . ?
C10 C11 C15 C17 -65.9(3) . . . . ?
C11 C6 C7 C8 2.4(3) . . . . ?
C11 C6 C7 C12 -175.5(2) . . . . ?
C11 C6 N1 C2 82.7(2) . . . . ?
C11 C6 N1 V1 -92.68(19) . . . . ?
C12 C7 C8 C9 176.8(2) . . . . ?
C18 C19 C20 C21 -0.6(4) . . . . ?
C18 C19 C24 C25 -113.3(3) . . . . ?
C18 C19 C24 C26 125.4(2) . . . . ?
C18 C23 C27 C28 89.4(3) . . . . ?
C18 C23 C27 C29 -146.1(2) . . . . ?
C19 C18 C23 C22 -2.8(3) . . . . ?
C19 C18 C23 C27 177.01(19) . . . . ?
C19 C18 N2 C4 87.8(2) . . . . ?
C19 C18 N2 V1 -96.18(19) . . . . ?
C19 C20 C21 C22 -2.2(5) . . . . ?
C20 C19 C24 C25 68.1(3) . . . . ?
C20 C19 C24 C26 -53.3(3) . . . . ?
C20 C21 C22 C23 2.5(5) . . . . ?
C21 C22 C23 C18 -0.1(4) . . . . ?
C21 C22 C23 C27 -179.9(3) . . . . ?
C22 C23 C27 C28 -90.8(3) . . . . ?
C22 C23 C27 C29 33.7(3) . . . . ?
C23 C18 C19 C20 3.1(3) . . . . ?
C23 C18 C19 C24 -175.55(19) . . . . ?
C23 C18 N2 C4 -92.6(2) . . . . ?
C23 C18 N2 V1 83.4(2) . . . . ?
C24 C19 C20 C21 178.1(3) . . . . ?
C33 C34 C35 C33 -0.1(4) . . . 3_666 ?
C33 C34 C35 V1 54.82(19) . . . . ?
C33 C34 C35 V1 -54.70(19) . . . 3_666 ?
C35 C33 C34 C35 0.1(4) 3_666 . . . ?
C35 C33 C34 V1 -54.42(19) 3_666 . . 3_666 ?
C35 C33 C34 V1 55.19(19) 3_666 . . . ?
N1 C2 C3 C4 11.1(4) . . . . ?
N1 C6 C7 C8 -176.55(19) . . . . ?
N1 C6 C7 C12 5.6(3) . . . . ?
N1 C6 C11 C10 176.74(19) . . . . ?
N1 C6 C11 C15 -5.2(3) . . . . ?
N2 C18 C19 C20 -177.3(2) . . . . ?
N2 C18 C19 C24 4.0(3) . . . . ?
N2 C18 C23 C22 177.6(2) . . . . ?
N2 C18 C23 C27 -2.6(3) . . . . ?
V1 C33 C34 C35 54.52(19) 3_666 . . . ?
V1 C33 C34 C35 -55.09(19) . . . . ?
V1 C33 C34 V1 -109.61(8) . . . 3_666 ?
V1 C33 C34 V1 109.61(8) 3_666 . . . ?
V1 C34 C35 C33 -54.92(19) . . . 3_666 ?
V1 C34 C35 C33 54.61(18) 3_666 . . 3_666 ?
V1 C34 C35 V1 109.52(8) 3_666 . . . ?
V1 C34 C35 V1 -109.52(8) . . . 3_666 ?
